data_7032323
loop_
_publ_author_name
'Morton, Jason G. M.'
'Al-Shammari, Haif'
'Sun, Yunshan'
'Zhu, Jiangtao'
'Stephan, Douglas W.'

_publ_section_title
;
 1,1-Olefin-bridged bis-(2-indenyl) metallocenes of titanium and
 zirconium.
;
_journal_issue 35
_journal_name_full 'Dalton transactions (Cambridge, England : 2003)'
_journal_page_first 13219
_journal_page_last 13231
_journal_paper_doi 10.1039/c4dt01583e
_journal_volume 43
_journal_year 2014
_chemical_formula_sum 'C33 H24 Cl4 Ti'
_chemical_formula_weight 610.22
_chemical_name_systematic
; 
 ? 
;
_space_group_IT_number 2
_symmetry_cell_setting triclinic
_symmetry_space_group_name_Hall '-P 1'
_symmetry_space_group_name_H-M 'P -1'
_atom_sites_solution_hydrogens geom
_atom_sites_solution_primary direct
_atom_sites_solution_secondary difmap
_audit_creation_method SHELXL-97
_cell_angle_alpha 83.362(4)
_cell_angle_beta 72.459(4)
_cell_angle_gamma 72.561(4)
_cell_formula_units_Z 2
_cell_length_a 10.1722(9)
_cell_length_b 10.6755(10)
_cell_length_c 13.8213(11)
_cell_measurement_temperature 150(2)
_cell_volume 1364.8(2)
_computing_cell_refinement 'Bruker SAINT'
_computing_data_collection 'Bruker APEX2'
_computing_data_reduction 'Bruker SAINT'
_computing_molecular_graphics 'Bruker SHELXTL'
_computing_publication_material 'Bruker SHELXTL'
_computing_structure_refinement 'SHELXL-97 (Sheldrick, 1997)'
_computing_structure_solution 'SHELXS-97 (Sheldrick, 1990)'
_diffrn_ambient_temperature 150(2)
_diffrn_measured_fraction_theta_full 0.972
_diffrn_measured_fraction_theta_max 0.972
_diffrn_radiation_monochromator graphite
_diffrn_radiation_source 'fine-focus sealed tube'
_diffrn_radiation_type MoK\a
_diffrn_radiation_wavelength 0.71073
_diffrn_reflns_av_R_equivalents 0.0504
_diffrn_reflns_av_sigmaI/netI 0.0504
_diffrn_reflns_limit_h_max 13
_diffrn_reflns_limit_h_min -13
_diffrn_reflns_limit_k_max 13
_diffrn_reflns_limit_k_min -13
_diffrn_reflns_limit_l_max 17
_diffrn_reflns_limit_l_min -17
_diffrn_reflns_number 24287
_diffrn_reflns_theta_full 27.44
_diffrn_reflns_theta_max 27.44
_diffrn_reflns_theta_min 2.00
_exptl_absorpt_coefficient_mu 0.728
_exptl_absorpt_correction_T_max 0.8390
_exptl_absorpt_correction_T_min 0.8390
_exptl_crystal_colour purple
_exptl_crystal_density_diffrn 1.485
_exptl_crystal_density_method 'not measured'
_exptl_crystal_description blocks
_exptl_crystal_F_000 624
_exptl_crystal_size_max 0.25
_exptl_crystal_size_mid 0.25
_exptl_crystal_size_min 0.25
_refine_diff_density_max 0.491
_refine_diff_density_min -0.413
_refine_diff_density_rms 0.067
_refine_ls_extinction_method none
_refine_ls_goodness_of_fit_ref 1.052
_refine_ls_hydrogen_treatment mixed
_refine_ls_matrix_type full
_refine_ls_number_parameters 343
_refine_ls_number_reflns 6044
_refine_ls_number_restraints 0
_refine_ls_restrained_S_all 1.052
_refine_ls_R_factor_all 0.0527
_refine_ls_R_factor_gt 0.0399
_refine_ls_shift/su_max 0.001
_refine_ls_shift/su_mean 0.000
_refine_ls_structure_factor_coef Fsqd
_refine_ls_weighting_details 'calc w=1/[\s^2^(Fo^2^)+(0.0394P)^2^+0.7071P] where P=(Fo^2^+2Fc^2^)/3'
_refine_ls_weighting_scheme calc
_refine_ls_wR_factor_gt 0.0938
_refine_ls_wR_factor_ref 0.1001
_reflns_number_gt 4845
_reflns_number_total 6044
_reflns_threshold_expression >2sigma(I)
_cod_duplicate_entry 7031819
_cod_data_source_file c4dt01583e1.cif
_cod_data_source_block jgmm016_0m_compound_10a
_cod_original_sg_symbol_H-M P-1
_cod_database_code 7032323

loop_
_symmetry_equiv_pos_as_xyz
'x, y, z'
'-x, -y, -z'

loop_
_atom_site_label
_atom_site_type_symbol
_atom_site_fract_x
_atom_site_fract_y
_atom_site_fract_z
_atom_site_U_iso_or_equiv
_atom_site_adp_type
_atom_site_occupancy
_atom_site_symmetry_multiplicity
_atom_site_calc_flag
_atom_site_refinement_flags
Ti1 Ti 0.29011(4) 0.31950(3) 0.31740(3) 0.01705(10) Uani 1 1 d .
Cl1 Cl 0.15389(5) 0.29397(5) 0.48168(4) 0.02906(14) Uani 1 1 d .
Cl2 Cl 0.34969(6) 0.10514(5) 0.26613(4) 0.02988(14) Uani 1 1 d .
Cl3 Cl 0.17032(7) 0.83264(7) 0.40779(6) 0.04738(18) Uani 1 1 d .
Cl4 Cl 0.00695(9) 0.89394(7) 0.26008(6) 0.0552(2) Uani 1 1 d .
C12 C 0.2463(2) 0.49966(18) 0.20585(15) 0.0196(4) Uani 1 1 d .
C2 C 0.3759(2) 0.54496(19) 0.19320(15) 0.0188(4) Uani 1 1 d .
C1 C 0.4217(2) 0.64375(18) 0.13819(14) 0.0172(4) Uani 1 1 d .
C21 C 0.5595(2) 0.65905(18) 0.14727(14) 0.0173(4) Uani 1 1 d .
C26 C 0.5597(2) 0.7616(2) 0.20092(16) 0.0245(5) Uani 1 1 d .
H5 H 0.4719 0.8253 0.2297 0.029 Uiso 1 1 calc R
C25 C 0.6869(2) 0.7719(2) 0.21278(17) 0.0305(5) Uani 1 1 d .
H6 H 0.6853 0.8418 0.2502 0.037 Uiso 1 1 calc R
C24 C 0.8162(3) 0.6806(2) 0.17043(18) 0.0326(5) Uani 1 1 d .
H7 H 0.9032 0.6881 0.1782 0.039 Uiso 1 1 calc R
C23 C 0.8172(2) 0.5783(2) 0.11648(18) 0.0316(5) Uani 1 1 d .
H8 H 0.9054 0.5157 0.0868 0.038 Uiso 1 1 calc R
C22 C 0.6902(2) 0.5669(2) 0.10566(16) 0.0244(5) Uani 1 1 d .
H9 H 0.6920 0.4957 0.0695 0.029 Uiso 1 1 calc R
C27 C 0.3454(2) 0.73890(18) 0.07134(14) 0.0188(4) Uani 1 1 d .
C32 C 0.2216(2) 0.7278(2) 0.05212(15) 0.0228(4) Uani 1 1 d .
H11 H 0.1854 0.6555 0.0811 0.027 Uiso 1 1 calc R
C31 C 0.1510(2) 0.8193(2) -0.00786(16) 0.0269(5) Uani 1 1 d .
H12 H 0.0676 0.8090 -0.0197 0.032 Uiso 1 1 calc R
C30 C 0.2013(2) 0.9265(2) -0.05111(16) 0.0274(5) Uani 1 1 d .
H13 H 0.1514 0.9907 -0.0910 0.033 Uiso 1 1 calc R
C29 C 0.3240(3) 0.9382(2) -0.03534(18) 0.0336(5) Uani 1 1 d .
H14 H 0.3601 1.0102 -0.0656 0.040 Uiso 1 1 calc R
C28 C 0.3963(2) 0.8457(2) 0.02452(17) 0.0278(5) Uani 1 1 d .
H15 H 0.4817 0.8551 0.0338 0.033 Uiso 1 1 calc R
C3 C 0.4485(2) 0.45012(18) 0.26225(15) 0.0186(4) Uani 1 1 d .
C11 C 0.4014(2) 0.45609(19) 0.36932(15) 0.0200(4) Uani 1 1 d .
H17 H 0.3366 0.5296 0.4073 0.024 Uiso 1 1 calc R
C10 C 0.4683(2) 0.33218(19) 0.41077(15) 0.0200(4) Uani 1 1 d .
C5 C 0.5469(2) 0.24725(19) 0.32825(15) 0.0193(4) Uani 1 1 d .
C6 C 0.6250(2) 0.1159(2) 0.34630(17) 0.0238(4) Uani 1 1 d .
H20 H 0.6766 0.0578 0.2918 0.029 Uiso 1 1 calc R
C7 C 0.6237(2) 0.0756(2) 0.44395(17) 0.0271(5) Uani 1 1 d .
H21 H 0.6766 -0.0112 0.4571 0.033 Uiso 1 1 calc R
C8 C 0.5446(2) 0.1609(2) 0.52651(17) 0.0286(5) Uani 1 1 d .
H22 H 0.5455 0.1294 0.5935 0.034 Uiso 1 1 calc R
C9 C 0.4676(2) 0.2868(2) 0.51183(16) 0.0253(5) Uani 1 1 d .
H23 H 0.4148 0.3426 0.5676 0.030 Uiso 1 1 calc R
C4 C 0.5297(2) 0.31920(19) 0.23641(15) 0.0199(4) Uani 1 1 d .
H24 H 0.5662 0.2851 0.1700 0.024 Uiso 1 1 calc R
C13 C 0.2480(2) 0.3883(2) 0.15786(15) 0.0213(4) Uani 1 1 d .
H25 H 0.3224 0.3445 0.1023 0.026 Uiso 1 1 calc R
C14 C 0.1174(2) 0.35373(19) 0.20809(16) 0.0216(4) Uani 1 1 d .
C19 C 0.0420(2) 0.43720(19) 0.29201(15) 0.0202(4) Uani 1 1 d .
C20 C 0.1265(2) 0.52301(19) 0.29364(15) 0.0203(4) Uani 1 1 d .
H28 H 0.1059 0.5845 0.3445 0.024 Uiso 1 1 calc R
C18 C -0.0924(2) 0.4254(2) 0.35662(17) 0.0257(5) Uani 1 1 d .
H29 H -0.1418 0.4785 0.4143 0.031 Uiso 1 1 calc R
C17 C -0.1480(2) 0.3351(2) 0.33307(18) 0.0307(5) Uani 1 1 d .
H30 H -0.2389 0.3274 0.3742 0.037 Uiso 1 1 calc R
C16 C -0.0739(2) 0.2528(2) 0.24894(18) 0.0309(5) Uani 1 1 d .
H31 H -0.1170 0.1921 0.2347 0.037 Uiso 1 1 calc R
C15 C 0.0585(2) 0.2581(2) 0.18729(17) 0.0264(5) Uani 1 1 d .
H32 H 0.1089 0.1999 0.1327 0.032 Uiso 1 1 calc R
C33 C 0.0310(3) 0.9457(3) 0.3678(2) 0.0447(7) Uani 1 1 d .
H33A H 0.0526 1.0315 0.3522 0.054 Uiso 1 1 calc R
H33B H -0.0593 0.9581 0.4235 0.054 Uiso 1 1 calc R

loop_
_atom_site_aniso_label
_atom_site_aniso_U_11
_atom_site_aniso_U_22
_atom_site_aniso_U_33
_atom_site_aniso_U_23
_atom_site_aniso_U_13
_atom_site_aniso_U_12
Ti1 0.01396(19) 0.01847(19) 0.0227(2) 0.00142(13) -0.00580(14) -0.01048(14)
Cl1 0.0199(3) 0.0433(3) 0.0266(3) 0.0067(2) -0.0054(2) -0.0166(2)
Cl2 0.0265(3) 0.0200(3) 0.0505(3) -0.0038(2) -0.0178(2) -0.0091(2)
Cl3 0.0397(4) 0.0492(4) 0.0669(5) 0.0128(3) -0.0324(3) -0.0202(3)
Cl4 0.0716(5) 0.0444(4) 0.0539(4) -0.0164(3) -0.0386(4) 0.0040(3)
C12 0.0185(10) 0.0197(10) 0.0264(11) 0.0071(8) -0.0114(8) -0.0118(8)
C2 0.0144(10) 0.0207(10) 0.0239(10) 0.0000(7) -0.0060(8) -0.0086(8)
C1 0.0147(10) 0.0180(9) 0.0206(10) -0.0014(7) -0.0042(7) -0.0073(8)
C21 0.0166(10) 0.0183(9) 0.0200(10) 0.0048(7) -0.0053(8) -0.0112(8)
C26 0.0221(11) 0.0217(10) 0.0333(12) 0.0001(8) -0.0095(9) -0.0099(9)
C25 0.0350(14) 0.0323(12) 0.0365(13) 0.0032(9) -0.0161(10) -0.0228(11)
C24 0.0247(12) 0.0411(13) 0.0438(14) 0.0132(10) -0.0185(10) -0.0230(11)
C23 0.0156(11) 0.0367(13) 0.0399(13) 0.0041(10) -0.0064(9) -0.0066(10)
C22 0.0234(12) 0.0253(11) 0.0257(11) 0.0008(8) -0.0055(9) -0.0106(9)
C27 0.0159(10) 0.0196(10) 0.0215(10) -0.0014(7) -0.0049(8) -0.0058(8)
C32 0.0198(11) 0.0250(11) 0.0263(11) 0.0016(8) -0.0069(8) -0.0105(9)
C31 0.0210(11) 0.0346(12) 0.0288(12) -0.0008(9) -0.0098(9) -0.0102(9)
C30 0.0251(12) 0.0273(11) 0.0293(12) 0.0034(9) -0.0118(9) -0.0040(9)
C29 0.0432(15) 0.0269(12) 0.0376(13) 0.0098(9) -0.0179(11) -0.0171(11)
C28 0.0267(12) 0.0294(11) 0.0360(12) 0.0073(9) -0.0154(10) -0.0172(10)
C3 0.0130(10) 0.0215(10) 0.0275(11) 0.0029(8) -0.0071(8) -0.0137(8)
C11 0.0161(10) 0.0217(10) 0.0286(11) 0.0001(8) -0.0093(8) -0.0119(8)
C10 0.0137(10) 0.0239(10) 0.0293(11) 0.0032(8) -0.0087(8) -0.0139(8)
C5 0.0118(10) 0.0228(10) 0.0291(11) 0.0032(8) -0.0082(8) -0.0122(8)
C6 0.0147(10) 0.0225(10) 0.0375(12) 0.0027(8) -0.0085(9) -0.0100(8)
C7 0.0184(11) 0.0275(11) 0.0431(13) 0.0109(9) -0.0161(10) -0.0144(9)
C8 0.0218(11) 0.0422(13) 0.0329(12) 0.0121(10) -0.0154(9) -0.0219(10)
C9 0.0210(11) 0.0359(12) 0.0271(11) 0.0031(9) -0.0106(9) -0.0173(10)
C4 0.0137(10) 0.0256(10) 0.0241(10) -0.0003(8) -0.0044(8) -0.0120(8)
C13 0.0193(11) 0.0263(11) 0.0241(10) 0.0020(8) -0.0101(8) -0.0118(9)
C14 0.0195(11) 0.0230(10) 0.0297(11) 0.0051(8) -0.0128(9) -0.0127(9)
C19 0.0152(10) 0.0217(10) 0.0294(11) 0.0044(8) -0.0127(8) -0.0088(8)
C20 0.0174(10) 0.0203(10) 0.0274(11) 0.0016(8) -0.0093(8) -0.0090(8)
C18 0.0163(11) 0.0319(12) 0.0330(12) 0.0039(9) -0.0097(9) -0.0119(9)
C17 0.0200(11) 0.0403(13) 0.0404(13) 0.0092(10) -0.0131(10) -0.0204(10)
C16 0.0286(13) 0.0314(12) 0.0475(14) 0.0067(10) -0.0219(11) -0.0218(10)
C15 0.0274(12) 0.0265(11) 0.0353(12) 0.0007(9) -0.0177(10) -0.0138(9)
C33 0.0422(16) 0.0452(15) 0.0516(16) -0.0128(12) -0.0262(13) -0.0021(12)

loop_
_atom_type_symbol
_atom_type_description
_atom_type_scat_dispersion_real
_atom_type_scat_dispersion_imag
_atom_type_scat_source
C C 0.0033 0.0016 'International Tables Vol C Tables 4.2.6.8 and 6.1.1.4'
H H 0.0000 0.0000 'International Tables Vol C Tables 4.2.6.8 and 6.1.1.4'
Cl Cl 0.1484 0.1585 'International Tables Vol C Tables 4.2.6.8 and 6.1.1.4'
Ti Ti 0.2776 0.4457 'International Tables Vol C Tables 4.2.6.8 and 6.1.1.4'

loop_
_geom_angle_atom_site_label_1
_geom_angle_atom_site_label_2
_geom_angle_atom_site_label_3
_geom_angle
Cl1 Ti1 Cl2 98.49(2)
Cl1 Ti1 C3 126.84(5)
Cl2 Ti1 C3 122.51(5)
Cl1 Ti1 C12 127.27(5)
Cl2 Ti1 C12 121.72(5)
C3 Ti1 C12 59.10(7)
Cl1 Ti1 C4 136.51(5)
Cl2 Ti1 C4 88.14(5)
C3 Ti1 C4 35.13(7)
C12 Ti1 C4 81.57(7)
Cl1 Ti1 C13 136.97(5)
Cl2 Ti1 C13 87.28(5)
C3 Ti1 C13 81.72(7)
C12 Ti1 C13 35.10(7)
C4 Ti1 C13 85.99(7)
Cl1 Ti1 C20 92.30(5)
Cl2 Ti1 C20 136.86(5)
C3 Ti1 C20 80.33(7)
C12 Ti1 C20 35.10(7)
C4 Ti1 C20 111.79(7)
C13 Ti1 C20 58.11(7)
Cl1 Ti1 C11 92.09(5)
Cl2 Ti1 C11 137.87(5)
C3 Ti1 C11 34.87(7)
C12 Ti1 C11 80.39(7)
C4 Ti1 C11 57.91(7)
C13 Ti1 C11 111.84(7)
C20 Ti1 C11 82.73(7)
Cl1 Ti1 C5 104.26(5)
Cl2 Ti1 C5 82.17(5)
C3 Ti1 C5 56.23(6)
C12 Ti1 C5 113.09(6)
C4 Ti1 C5 33.85(6)
C13 Ti1 C5 118.77(7)
C20 Ti1 C5 135.11(6)
C11 Ti1 C5 55.71(7)
Cl1 Ti1 C10 81.52(5)
Cl2 Ti1 C10 108.09(5)
C3 Ti1 C10 56.00(6)
C12 Ti1 C10 112.14(6)
C4 Ti1 C10 55.84(7)
C13 Ti1 C10 137.07(7)
C20 Ti1 C10 114.79(7)
C11 Ti1 C10 33.53(6)
C5 Ti1 C10 32.33(6)
Cl1 Ti1 C14 104.97(5)
Cl2 Ti1 C14 81.22(5)
C3 Ti1 C14 112.84(6)
C12 Ti1 C14 55.91(6)
C4 Ti1 C14 118.52(7)
C13 Ti1 C14 33.53(7)
C20 Ti1 C14 55.66(7)
C11 Ti1 C14 134.89(6)
C5 Ti1 C14 148.12(7)
C10 Ti1 C14 168.03(6)
Cl1 Ti1 C19 82.23(5)
Cl2 Ti1 C19 106.88(5)
C3 Ti1 C19 111.99(6)
C12 Ti1 C19 55.88(6)
C4 Ti1 C19 136.80(7)
C13 Ti1 C19 55.59(7)
C20 Ti1 C19 33.55(6)
C11 Ti1 C19 114.94(7)
C5 Ti1 C19 168.21(6)
C10 Ti1 C19 143.15(7)
C14 Ti1 C19 32.14(7)
C13 C12 C20 107.99(17)
C13 C12 C2 123.88(18)
C20 C12 C2 123.43(18)
C13 C12 Ti1 73.29(11)
C20 C12 Ti1 73.31(11)
C2 C12 Ti1 99.78(12)
C1 C2 C12 132.39(18)
C1 C2 C3 126.26(18)
C12 C2 C3 101.34(15)
C2 C1 C27 125.20(18)
C2 C1 C21 116.27(17)
C27 C1 C21 118.52(16)
C26 C21 C22 118.39(18)
C26 C21 C1 121.04(18)
C22 C21 C1 120.51(17)
C25 C26 C21 120.7(2)
C25 C26 H5 119.6
C21 C26 H5 119.6
C24 C25 C26 120.5(2)
C24 C25 H6 119.8
C26 C25 H6 119.8
C25 C24 C23 119.3(2)
C25 C24 H7 120.4
C23 C24 H7 120.4
C22 C23 C24 120.4(2)
C22 C23 H8 119.8
C24 C23 H8 119.8
C23 C22 C21 120.8(2)
C23 C22 H9 119.6
C21 C22 H9 119.6
C28 C27 C32 116.74(18)
C28 C27 C1 120.29(18)
C32 C27 C1 122.97(17)
C31 C32 C27 121.71(19)
C31 C32 H11 119.1
C27 C32 H11 119.1
C32 C31 C30 120.5(2)
C32 C31 H12 119.8
C30 C31 H12 119.8
C29 C30 C31 119.0(2)
C29 C30 H13 120.5
C31 C30 H13 120.5
C30 C29 C28 120.8(2)
C30 C29 H14 119.6
C28 C29 H14 119.6
C29 C28 C27 121.2(2)
C29 C28 H15 119.4
C27 C28 H15 119.4
C11 C3 C4 107.99(17)
C11 C3 C2 123.89(18)
C4 C3 C2 123.50(18)
C11 C3 Ti1 73.88(11)
C4 C3 Ti1 72.94(10)
C2 C3 Ti1 99.73(12)
C3 C11 C10 108.35(18)
C3 C11 Ti1 71.25(10)
C10 C11 Ti1 80.40(11)
C3 C11 H17 125.8
C10 C11 H17 125.8
Ti1 C11 H17 114.7
C5 C10 C9 120.21(18)
C5 C10 C11 107.31(17)
C9 C10 C11 132.48(19)
C5 C10 Ti1 72.90(11)
C9 C10 Ti1 126.49(13)
C11 C10 Ti1 66.07(10)
C10 C5 C6 120.14(18)
C10 C5 C4 107.97(17)
C6 C5 C4 131.89(19)
C10 C5 Ti1 74.78(11)
C6 C5 Ti1 125.43(13)
C4 C5 Ti1 66.04(10)
C7 C6 C5 118.3(2)
C7 C6 H20 120.8
C5 C6 H20 120.8
C6 C7 C8 121.4(2)
C6 C7 H21 119.3
C8 C7 H21 119.3
C9 C8 C7 121.67(19)
C9 C8 H22 119.2
C7 C8 H22 119.2
C8 C9 C10 118.2(2)
C8 C9 H23 120.9
C10 C9 H23 120.9
C3 C4 C5 107.89(17)
C3 C4 Ti1 71.93(11)
C5 C4 Ti1 80.11(11)
C3 C4 H24 126.1
C5 C4 H24 126.1
Ti1 C4 H24 114.2
C12 C13 C14 107.98(18)
C12 C13 Ti1 71.61(11)
C14 C13 Ti1 80.98(12)
C12 C13 H25 126.0
C14 C13 H25 126.0
Ti1 C13 H25 113.7
C19 C14 C15 120.23(18)
C19 C14 C13 107.75(17)
C15 C14 C13 132.0(2)
C19 C14 Ti1 74.03(11)
C15 C14 Ti1 126.62(14)
C13 C14 Ti1 65.49(11)
C14 C19 C18 120.50(18)
C14 C19 C20 107.73(17)
C18 C19 C20 131.8(2)
C14 C19 Ti1 73.84(11)
C18 C19 Ti1 126.21(14)
C20 C19 Ti1 65.41(10)
C12 C20 C19 107.88(17)
C12 C20 Ti1 71.59(11)
C19 C20 Ti1 81.03(11)
C12 C20 H28 126.1
C19 C20 H28 126.1
Ti1 C20 H28 113.6
C17 C18 C19 117.9(2)
C17 C18 H29 121.1
C19 C18 H29 121.1
C18 C17 C16 121.7(2)
C18 C17 H30 119.1
C16 C17 H30 119.1
C15 C16 C17 121.9(2)
C15 C16 H31 119.0
C17 C16 H31 119.0
C16 C15 C14 117.7(2)
C16 C15 H32 121.2
C14 C15 H32 121.2
Cl3 C33 Cl4 112.11(14)
Cl3 C33 H33A 109.2
Cl4 C33 H33A 109.2
Cl3 C33 H33B 109.2
Cl4 C33 H33B 109.2
H33A C33 H33B 107.9

loop_
_geom_bond_atom_site_label_1
_geom_bond_atom_site_label_2
_geom_bond_distance
Ti1 Cl1 2.3101(6)
Ti1 Cl2 2.3219(6)
Ti1 C3 2.3417(18)
Ti1 C12 2.3429(19)
Ti1 C4 2.3547(19)
Ti1 C13 2.365(2)
Ti1 C20 2.3653(19)
Ti1 C11 2.3757(19)
Ti1 C5 2.5385(19)
Ti1 C10 2.5628(19)
Ti1 C14 2.567(2)
Ti1 C19 2.569(2)
Cl3 C33 1.750(3)
Cl4 C33 1.752(3)
C12 C13 1.420(3)
C12 C20 1.420(3)
C12 C2 1.492(3)
C2 C1 1.343(3)
C2 C3 1.495(3)
C1 C27 1.493(3)
C1 C21 1.502(3)
C21 C26 1.393(3)
C21 C22 1.397(3)
C26 C25 1.389(3)
C26 H5 0.9500
C25 C24 1.386(3)
C25 H6 0.9500
C24 C23 1.388(3)
C24 H7 0.9500
C23 C22 1.386(3)
C23 H8 0.9500
C22 H9 0.9500
C27 C28 1.403(3)
C27 C32 1.404(3)
C32 C31 1.381(3)
C32 H11 0.9500
C31 C30 1.391(3)
C31 H12 0.9500
C30 C29 1.374(3)
C30 H13 0.9500
C29 C28 1.394(3)
C29 H14 0.9500
C28 H15 0.9500
C3 C11 1.414(3)
C3 C4 1.417(3)
C11 C10 1.436(3)
C11 H17 0.9500
C10 C5 1.420(3)
C10 C9 1.423(3)
C5 C6 1.425(3)
C5 C4 1.435(3)
C6 C7 1.366(3)
C6 H20 0.9500
C7 C8 1.423(3)
C7 H21 0.9500
C8 C9 1.365(3)
C8 H22 0.9500
C9 H23 0.9500
C4 H24 0.9500
C13 C14 1.436(3)
C13 H25 0.9500
C14 C19 1.422(3)
C14 C15 1.423(3)
C19 C18 1.423(3)
C19 C20 1.438(3)
C20 H28 0.9500
C18 C17 1.365(3)
C18 H29 0.9500
C17 C16 1.416(3)
C17 H30 0.9500
C16 C15 1.373(3)
C16 H31 0.9500
C15 H32 0.9500
C33 H33A 0.9900
C33 H33B 0.9900
